data_7114308
loop_
_publ_author_name
'Field, Lora M.'
'Lahti, Paul M.'
'Palacio, Fernando'

_publ_section_title
;
 1&#x2236;1 Complexes of 5-(4-[N-tert-butyl-N-aminoxyl]phenyl)pyrimidine
 with manganese(ii) and copper(ii) hexafluoroacetonylacetonateElectronic
 supplementary information (ESI) available: Spectroscopic data and
 crystallography for 1. Fig. S1: ESR spectrum of 1. See
 http://www.rsc.org/suppdata/cc/b1/b111295n/
;
_journal_issue 6
_journal_name_full 'Chemical Communications'
_journal_page_first 636
_journal_paper_doi 10.1039/b111295n
_journal_year 2002
_chemical_formula_sum 'C14 H16 N3 O'
_chemical_formula_weight 242.30
_chemical_melting_point 377.1(10)
_chemical_name_common
;
5-(4-[N-tert-Butyl-N-aminoxyl]phenyl)pyrimidine
;
_chemical_name_systematic
; 
? 
;
_space_group_IT_number 2
_symmetry_cell_setting triclinic
_symmetry_space_group_name_Hall '-P 1'
_symmetry_space_group_name_H-M 'P -1'
_atom_sites_solution_hydrogens geom
_atom_sites_solution_primary direct
_atom_sites_solution_secondary difmap
_audit_creation_method SHELXL-97
_cell_angle_alpha 82.9002(12)
_cell_angle_beta 82.7916(11)
_cell_angle_gamma 79.6236(12)
_cell_formula_units_Z 4
_cell_length_a 8.6102(2)
_cell_length_b 12.2878(3)
_cell_length_c 12.5928(3)
_cell_measurement_reflns_used 4265
_cell_measurement_temperature 293(2)
_cell_measurement_theta_max 25.03
_cell_measurement_theta_min 4.08
_cell_volume 1293.19(5)
_computing_structure_refinement 'SHELXL-97 (Sheldrick, 1997)'
_computing_structure_solution 'SHELXS-97 (Sheldrick, 1990)'
_diffrn_ambient_temperature 293(2)
_diffrn_measured_fraction_theta_full 0.989
_diffrn_measured_fraction_theta_max 0.989
_diffrn_measurement_device_type 'Nonius KappaCCD area detector'
_diffrn_radiation_monochromator graphite
_diffrn_radiation_source 'fine-focus sealed tube'
_diffrn_radiation_type MoK\a
_diffrn_radiation_wavelength 0.71073
_diffrn_reflns_av_R_equivalents 0.0201
_diffrn_reflns_av_sigmaI/netI 0.0347
_diffrn_reflns_limit_h_max 10
_diffrn_reflns_limit_h_min -10
_diffrn_reflns_limit_k_max 13
_diffrn_reflns_limit_k_min -14
_diffrn_reflns_limit_l_max 14
_diffrn_reflns_limit_l_min -14
_diffrn_reflns_number 7869
_diffrn_reflns_theta_full 25.01
_diffrn_reflns_theta_max 25.01
_diffrn_reflns_theta_min 4.28
_exptl_absorpt_coefficient_mu 0.081
_exptl_absorpt_correction_T_max 0.9879
_exptl_absorpt_correction_T_min 0.9492
_exptl_absorpt_correction_type none
_exptl_crystal_density_diffrn 1.245
_exptl_crystal_density_method 'not measured'
_exptl_crystal_F_000 516
_exptl_crystal_size_max 0.65
_exptl_crystal_size_mid 0.35
_exptl_crystal_size_min 0.15
_refine_diff_density_max 0.179
_refine_diff_density_min -0.186
_refine_diff_density_rms 0.029
_refine_ls_extinction_method none
_refine_ls_goodness_of_fit_ref 1.027
_refine_ls_hydrogen_treatment mixed
_refine_ls_matrix_type full
_refine_ls_number_parameters 325
_refine_ls_number_reflns 4512
_refine_ls_number_restraints 0
_refine_ls_restrained_S_all 1.027
_refine_ls_R_factor_all 0.0604
_refine_ls_R_factor_gt 0.0466
_refine_ls_shift/su_max 0.000
_refine_ls_shift/su_mean 0.000
_refine_ls_structure_factor_coef Fsqd
_refine_ls_weighting_details 'calc w=1/[\s^2^(Fo^2^)+(0.0626P)^2^+0.2598P] where P=(Fo^2^+2Fc^2^)/3'
_refine_ls_weighting_scheme calc
_refine_ls_wR_factor_gt 0.1188
_refine_ls_wR_factor_ref 0.1298
_reflns_number_gt 3580
_reflns_number_total 4512
_reflns_threshold_expression >2sigma(I)
_cod_data_source_file b111295n.txt
_cod_data_source_block lf236
_cod_depositor_comments
;
The following automatic conversions were performed:

'_chemical_melting_point' value '103-105 C' was changed to
'377.1(10)' - it was converted from degrees Celsius(C) to Kelvins(K),
the average value was taken and precision was
estimated.

'_symmetry_cell_setting' value 'Triclinic' changed to
'triclinic' according to
/usr/data/users/saulius/automatic-downloads/retrospective/RSC/lib/dictionaries/cif_core.dic
dictionary named 'cif_core.dic' version 2.4.2 from 2011-04-26.

Automatic conversion script
Id: cif_fix_values 2281 2013-09-26 08:29:07Z andrius 
;
_cod_original_sg_symbol_H-M P-1
_cod_database_code 7114308

loop_
_symmetry_equiv_pos_as_xyz
'x, y, z'
'-x, -y, -z'

loop_
_atom_site_label
_atom_site_type_symbol
_atom_site_fract_x
_atom_site_fract_y
_atom_site_fract_z
_atom_site_U_iso_or_equiv
_atom_site_adp_type
_atom_site_occupancy
_atom_site_symmetry_multiplicity
_atom_site_calc_flag
_atom_site_refinement_flags
O1 O 0.4914(2) 0.29661(13) 0.68338(11) 0.0865(5) Uani 1 1 d .
O2 O 0.1966(2) 0.85586(11) 0.74349(11) 0.0865(5) Uani 1 1 d .
N1 N 0.1646(2) -0.08234(13) 0.24731(13) 0.0682(4) Uani 1 1 d .
N2 N 0.2030(2) 0.09003(13) 0.14866(12) 0.0684(4) Uani 1 1 d .
N3 N 0.40194(16) 0.22203(11) 0.70409(11) 0.0519(3) Uani 1 1 d .
N4 N 0.2112(2) 0.39428(13) 0.27817(14) 0.0710(5) Uani 1 1 d .
N5 N 0.21671(19) 0.57383(13) 0.18533(12) 0.0604(4) Uani 1 1 d .
N6 N 0.21639(18) 0.74961(11) 0.76053(11) 0.0555(4) Uani 1 1 d .
C1 C 0.1613(3) -0.01002(16) 0.16059(15) 0.0674(5) Uani 1 1 d .
H1 H 0.1256 -0.0316 0.1010 0.081 Uiso 1 1 calc R
C2 C 0.2145(2) -0.04954(14) 0.33213(14) 0.0573(4) Uani 1 1 d .
H2 H 0.2207 -0.0987 0.3945 0.069 Uiso 1 1 calc R
C3 C 0.25751(19) 0.05334(12) 0.33278(12) 0.0463(4) Uani 1 1 d .
C4 C 0.2494(2) 0.12069(14) 0.23612(13) 0.0588(4) Uani 1 1 d .
H4 H 0.2777 0.1908 0.2320 0.071 Uiso 1 1 calc R
C5 C 0.30178(18) 0.09103(12) 0.43020(12) 0.0452(4) Uani 1 1 d .
C6 C 0.2246(2) 0.06369(14) 0.53115(13) 0.0532(4) Uani 1 1 d .
H6 H 0.1495 0.0169 0.5374 0.064 Uiso 1 1 calc R
C7 C 0.2560(2) 0.10370(14) 0.62195(13) 0.0533(4) Uani 1 1 d .
H7 H 0.2021 0.0839 0.6883 0.064 Uiso 1 1 calc R
C8 C 0.36783(18) 0.17354(12) 0.61531(12) 0.0454(4) Uani 1 1 d .
C9 C 0.4494(2) 0.19920(14) 0.51532(13) 0.0529(4) Uani 1 1 d .
H9 H 0.5267 0.2443 0.5094 0.063 Uiso 1 1 calc R
C10 C 0.4167(2) 0.15835(14) 0.42504(13) 0.0538(4) Uani 1 1 d .
H10 H 0.4728 0.1762 0.3590 0.065 Uiso 1 1 calc R
C11 C 0.3340(2) 0.19975(15) 0.81935(14) 0.0567(4) Uani 1 1 d .
C12 C 0.3673(3) 0.07606(18) 0.85564(16) 0.0809(6) Uani 1 1 d .
H12A H 0.4798 0.0504 0.8485 0.121 Uiso 1 1 calc R
H12B H 0.3177 0.0366 0.8118 0.121 Uiso 1 1 calc R
H12C H 0.3253 0.0630 0.9295 0.121 Uiso 1 1 calc R
C13 C 0.4187(3) 0.2601(2) 0.88744(17) 0.0922(8) Uani 1 1 d .
H13A H 0.5298 0.2295 0.8819 0.138 Uiso 1 1 calc R
H13B H 0.3746 0.2509 0.9612 0.138 Uiso 1 1 calc R
H13C H 0.4051 0.3378 0.8621 0.138 Uiso 1 1 calc R
C14 C 0.1583(3) 0.2487(2) 0.8289(2) 0.1009(8) Uani 1 1 d .
H14A H 0.1039 0.2103 0.7871 0.151 Uiso 1 1 calc R
H14B H 0.1449 0.3262 0.8027 0.151 Uiso 1 1 calc R
H14C H 0.1151 0.2405 0.9030 0.151 Uiso 1 1 calc R
C15 C 0.2168(2) 0.46573(16) 0.19115(15) 0.0615(5) Uani 1 1 d .
H15 H 0.2215 0.4365 0.1259 0.074 Uiso 1 1 calc R
C16 C 0.2041(2) 0.43745(14) 0.37102(15) 0.0624(5) Uani 1 1 d .
H16 H 0.1988 0.3902 0.4346 0.075 Uiso 1 1 calc R
C17 C 0.20427(19) 0.54889(13) 0.37760(13) 0.0479(4) Uani 1 1 d .
C18 C 0.2110(2) 0.61399(14) 0.27958(13) 0.0540(4) Uani 1 1 d .
H18 H 0.2115 0.6896 0.2796 0.065 Uiso 1 1 calc R
C19 C 0.20042(19) 0.59590(13) 0.48082(13) 0.0483(4) Uani 1 1 d .
C20 C 0.2817(2) 0.53797(14) 0.56445(14) 0.0622(5) Uani 1 1 d .
H20 H 0.3350 0.4660 0.5572 0.075 Uiso 1 1 calc R
C21 C 0.2852(2) 0.58478(15) 0.65810(14) 0.0639(5) Uani 1 1 d .
H21 H 0.3398 0.5440 0.7132 0.077 Uiso 1 1 calc R
C22 C 0.2076(2) 0.69253(13) 0.67039(12) 0.0505(4) Uani 1 1 d .
C23 C 0.1227(2) 0.74971(14) 0.58856(13) 0.0526(4) Uani 1 1 d .
H23 H 0.0676 0.8211 0.5964 0.063 Uiso 1 1 calc R
C24 C 0.1187(2) 0.70239(13) 0.49578(13) 0.0519(4) Uani 1 1 d .
H24 H 0.0604 0.7422 0.4420 0.062 Uiso 1 1 calc R
C25 C 0.2312(2) 0.69711(14) 0.87391(12) 0.0515(4) Uani 1 1 d .
C26 C 0.1115(3) 0.61839(18) 0.90277(15) 0.0733(6) Uani 1 1 d .
H26A H 0.0067 0.6587 0.8943 0.110 Uiso 1 1 calc R
H26B H 0.1166 0.5867 0.9761 0.110 Uiso 1 1 calc R
H26C H 0.1356 0.5600 0.8561 0.110 Uiso 1 1 calc R
C27 C 0.1918(3) 0.78882(17) 0.94828(15) 0.0687(5) Uani 1 1 d .
H27A H 0.0854 0.8271 0.9415 0.103 Uiso 1 1 calc R
H27B H 0.2647 0.8404 0.9291 0.103 Uiso 1 1 calc R
H27C H 0.2002 0.7569 1.0213 0.103 Uiso 1 1 calc R
C28 C 0.4006(3) 0.6389(2) 0.88581(19) 0.0846(7) Uani 1 1 d .
H28A H 0.4284 0.5810 0.8388 0.127 Uiso 1 1 calc R
H28B H 0.4086 0.6072 0.9589 0.127 Uiso 1 1 calc R
H28C H 0.4717 0.6918 0.8672 0.127 Uiso 1 1 calc R

loop_
_atom_site_aniso_label
_atom_site_aniso_U_11
_atom_site_aniso_U_22
_atom_site_aniso_U_33
_atom_site_aniso_U_23
_atom_site_aniso_U_13
_atom_site_aniso_U_12
O1 0.1098(12) 0.1000(11) 0.0681(9) 0.0015(8) -0.0206(8) -0.0653(10)
O2 0.1535(15) 0.0501(8) 0.0575(8) -0.0022(6) -0.0053(8) -0.0281(8)
N1 0.0879(12) 0.0558(9) 0.0659(10) -0.0116(8) -0.0153(8) -0.0165(8)
N2 0.0971(12) 0.0605(9) 0.0487(9) -0.0060(7) -0.0154(8) -0.0102(8)
N3 0.0530(8) 0.0564(8) 0.0493(8) -0.0016(6) -0.0122(6) -0.0155(6)
N4 0.0904(12) 0.0539(9) 0.0727(11) -0.0175(8) -0.0098(9) -0.0148(8)
N5 0.0703(10) 0.0630(9) 0.0513(8) -0.0077(7) -0.0147(7) -0.0131(7)
N6 0.0743(10) 0.0487(8) 0.0427(8) -0.0032(6) 0.0026(7) -0.0153(7)
C1 0.0871(14) 0.0639(11) 0.0543(11) -0.0150(9) -0.0172(9) -0.0078(10)
C2 0.0726(12) 0.0477(9) 0.0519(10) -0.0018(8) -0.0098(8) -0.0111(8)
C3 0.0507(9) 0.0422(8) 0.0435(8) -0.0046(7) -0.0018(7) -0.0033(7)
C4 0.0821(13) 0.0467(9) 0.0478(10) -0.0038(8) -0.0084(8) -0.0109(8)
C5 0.0495(9) 0.0420(8) 0.0419(8) -0.0013(6) -0.0043(6) -0.0045(7)
C6 0.0588(10) 0.0559(10) 0.0481(9) -0.0034(8) -0.0029(7) -0.0211(8)
C7 0.0579(10) 0.0622(10) 0.0418(9) -0.0029(7) -0.0001(7) -0.0203(8)
C8 0.0447(8) 0.0463(8) 0.0449(8) -0.0004(7) -0.0099(6) -0.0062(7)
C9 0.0514(9) 0.0587(10) 0.0507(9) 0.0026(8) -0.0066(7) -0.0197(8)
C10 0.0566(10) 0.0601(10) 0.0436(9) 0.0018(7) 0.0004(7) -0.0154(8)
C11 0.0566(10) 0.0668(11) 0.0490(9) -0.0147(8) -0.0039(7) -0.0118(8)
C12 0.1101(18) 0.0818(14) 0.0495(11) 0.0082(10) -0.0099(11) -0.0220(13)
C13 0.1112(19) 0.120(2) 0.0616(13) -0.0274(13) -0.0100(12) -0.0490(16)
C14 0.0637(14) 0.126(2) 0.115(2) -0.0529(17) 0.0086(13) -0.0042(13)
C15 0.0612(11) 0.0686(12) 0.0588(11) -0.0174(10) -0.0130(8) -0.0095(9)
C16 0.0798(13) 0.0492(10) 0.0574(11) -0.0028(8) -0.0017(9) -0.0142(9)
C17 0.0475(9) 0.0457(8) 0.0506(9) -0.0034(7) -0.0043(7) -0.0100(7)
C18 0.0644(10) 0.0494(9) 0.0518(10) -0.0041(7) -0.0130(8) -0.0146(8)
C19 0.0534(9) 0.0447(8) 0.0454(9) -0.0006(7) -0.0011(7) -0.0100(7)
C20 0.0832(13) 0.0458(9) 0.0523(10) -0.0031(8) -0.0082(9) 0.0029(8)
C21 0.0863(13) 0.0541(10) 0.0461(10) 0.0001(8) -0.0131(9) 0.0026(9)
C22 0.0598(10) 0.0497(9) 0.0400(8) -0.0011(7) 0.0036(7) -0.0124(7)
C23 0.0593(10) 0.0458(9) 0.0489(9) -0.0030(7) 0.0002(7) -0.0042(7)
C24 0.0541(9) 0.0498(9) 0.0494(9) -0.0001(7) -0.0066(7) -0.0049(7)
C25 0.0551(10) 0.0579(10) 0.0425(9) -0.0020(7) -0.0056(7) -0.0135(8)
C26 0.0932(15) 0.0857(14) 0.0487(10) 0.0055(10) -0.0078(9) -0.0434(12)
C27 0.0861(14) 0.0717(12) 0.0497(10) -0.0106(9) -0.0075(9) -0.0134(10)
C28 0.0663(13) 0.1015(17) 0.0865(15) -0.0220(13) -0.0205(11) 0.0018(12)

loop_
_atom_type_symbol
_atom_type_description
_atom_type_scat_dispersion_real
_atom_type_scat_dispersion_imag
_atom_type_scat_source
C C 0.0033 0.0016 'International Tables Vol C Tables 4.2.6.8 and 6.1.1.4'
H H 0.0000 0.0000 'International Tables Vol C Tables 4.2.6.8 and 6.1.1.4'
N N 0.0061 0.0033 'International Tables Vol C Tables 4.2.6.8 and 6.1.1.4'
O O 0.0106 0.0060 'International Tables Vol C Tables 4.2.6.8 and 6.1.1.4'

loop_
_geom_angle_atom_site_label_1
_geom_angle_atom_site_label_2
_geom_angle_atom_site_label_3
_geom_angle
C1 N1 C2 115.40(16)
C1 N2 C4 115.26(16)
O1 N3 C8 116.78(13)
O1 N3 C11 117.14(13)
C8 N3 C11 125.94(13)
C15 N4 C16 115.37(15)
C15 N5 C18 115.12(15)
O2 N6 C22 115.84(13)
O2 N6 C25 118.11(13)
C22 N6 C25 125.79(13)
N1 C1 N2 127.49(17)
N1 C2 C3 123.68(16)
C2 C3 C4 114.80(15)
C2 C3 C5 122.73(14)
C4 C3 C5 122.41(14)
N2 C4 C3 123.33(16)
C6 C5 C10 117.10(14)
C6 C5 C3 120.80(14)
C10 C5 C3 122.05(14)
C7 C6 C5 121.97(15)
C6 C7 C8 120.38(15)
C7 C8 C9 118.38(14)
C7 C8 N3 123.82(14)
C9 C8 N3 117.80(14)
C10 C9 C8 120.53(15)
C9 C10 C5 121.58(15)
N3 C11 C12 110.16(14)
N3 C11 C14 108.48(17)
C12 C11 C14 113.44(19)
N3 C11 C13 107.09(15)
C12 C11 C13 108.47(18)
C14 C11 C13 109.01(17)
N4 C15 N5 127.89(17)
N4 C16 C17 123.29(17)
C16 C17 C18 114.92(15)
C16 C17 C19 123.06(15)
C18 C17 C19 122.01(14)
N5 C18 C17 123.39(15)
C20 C19 C24 117.53(15)
C20 C19 C17 121.78(15)
C24 C19 C17 120.65(15)
C21 C20 C19 121.50(16)
C20 C21 C22 120.31(16)
C23 C22 C21 118.50(15)
C23 C22 N6 117.85(14)
C21 C22 N6 123.58(15)
C24 C23 C22 120.91(15)
C23 C24 C19 121.19(16)
N6 C25 C27 108.14(14)
N6 C25 C26 108.63(13)
C27 C25 C26 108.90(15)
N6 C25 C28 110.52(15)
C27 C25 C28 108.13(15)
C26 C25 C28 112.42(17)

loop_
_geom_bond_atom_site_label_1
_geom_bond_atom_site_label_2
_geom_bond_distance
O1 N3 1.2831(18)
O2 N6 1.2805(18)
N1 C1 1.320(2)
N1 C2 1.331(2)
N2 C1 1.328(2)
N2 C4 1.335(2)
N3 C8 1.4146(19)
N3 C11 1.507(2)
N4 C15 1.318(2)
N4 C16 1.333(2)
N5 C15 1.321(2)
N5 C18 1.333(2)
N6 C22 1.422(2)
N6 C25 1.503(2)
C2 C3 1.381(2)
C3 C4 1.387(2)
C3 C5 1.479(2)
C5 C6 1.390(2)
C5 C10 1.390(2)
C6 C7 1.373(2)
C7 C8 1.389(2)
C8 C9 1.392(2)
C9 C10 1.377(2)
C11 C12 1.518(3)
C11 C14 1.520(3)
C11 C13 1.525(3)
C16 C17 1.382(2)
C17 C18 1.386(2)
C17 C19 1.481(2)
C19 C20 1.388(2)
C19 C24 1.392(2)
C20 C21 1.380(2)
C21 C22 1.389(2)
C22 C23 1.384(2)
C23 C24 1.375(2)
C25 C27 1.518(2)
C25 C26 1.520(2)
C25 C28 1.521(3)
